data_7043970
loop_
_publ_author_name
'Manna, Utsab'
'Kayal, Santanu'
'Nayak, Biswajit'
'Das, Gopal'

_publ_section_title
;
 Systematic Size Mediated Trapping of Anions of Varied Dimensionality
 within Dimeric Capsular Assembly of a Flexible Neutral Bis-Urea Platform
;
_journal_name_full 'Dalton Trans.'
_journal_paper_doi 10.1039/C7DT02308A
_journal_year 2017
_chemical_formula_moiety 'C24 H14 F12 N4 O2, 2(C2 H6 O S)'
_chemical_formula_sum 'C28 H26 F12 N4 O4 S2'
_chemical_formula_weight 774.65
_space_group_crystal_system triclinic
_space_group_IT_number 2
_space_group_name_Hall '-P 1'
_space_group_name_H-M_alt 'P -1'
_symmetry_space_group_name_Hall '-P 1'
_symmetry_space_group_name_H-M 'P -1'
_atom_sites_solution_hydrogens mixed
_audit_creation_method SHELXL-2014/7
_audit_update_record
;
2017-08-11 deposited with the CCDC.
2017-08-14 downloaded from the CCDC.
;
_cell_angle_alpha 104.440(7)
_cell_angle_beta 92.993(7)
_cell_angle_gamma 90.220(7)
_cell_formula_units_Z 2
_cell_length_a 9.6670(8)
_cell_length_b 13.2167(11)
_cell_length_c 13.9113(12)
_cell_measurement_reflns_used 2548
_cell_measurement_temperature 298(2)
_cell_measurement_theta_max 21.9250
_cell_measurement_theta_min 3.7550
_cell_volume 1718.6(3)
_computing_cell_refinement 'Bruker SMART'
_computing_data_collection 'Bruker SMART'
_computing_data_reduction 'Bruker SAINT'
_computing_molecular_graphics 'Bruker SHELXTL'
_computing_publication_material 'Bruker SHELXTL'
_computing_structure_refinement 'SHELXL-2014/7 (Sheldrick, 2014)'
_computing_structure_solution 'Bruker SHELXTL'
_diffrn_ambient_temperature 298(2)
_diffrn_measured_fraction_theta_full 0.998
_diffrn_measured_fraction_theta_max 0.998
_diffrn_measurement_device_type 'CCD and area detector'
_diffrn_measurement_method 'phi and omega scans'
_diffrn_radiation_type MoK\a
_diffrn_radiation_wavelength 0.71073
_diffrn_reflns_av_R_equivalents 0.0321
_diffrn_reflns_av_unetI/netI 0.0573
_diffrn_reflns_Laue_measured_fraction_full 0.998
_diffrn_reflns_Laue_measured_fraction_max 0.998
_diffrn_reflns_limit_h_max 11
_diffrn_reflns_limit_h_min -11
_diffrn_reflns_limit_k_max 15
_diffrn_reflns_limit_k_min -15
_diffrn_reflns_limit_l_max 11
_diffrn_reflns_limit_l_min -16
_diffrn_reflns_number 11963
_diffrn_reflns_point_group_measured_fraction_full 0.998
_diffrn_reflns_point_group_measured_fraction_max 0.998
_diffrn_reflns_theta_full 24.997
_diffrn_reflns_theta_max 24.997
_diffrn_reflns_theta_min 2.883
_diffrn_source 'sealed tube'
_exptl_absorpt_coefficient_mu 0.259
_exptl_absorpt_correction_type multi-scan
_exptl_absorpt_process_details SADABS
_exptl_crystal_colour colourless
_exptl_crystal_density_diffrn 1.497
_exptl_crystal_description plate
_exptl_crystal_F_000 788.0
_exptl_crystal_size_max 0.29
_exptl_crystal_size_mid 0.25
_exptl_crystal_size_min 0.20
_exptl_transmission_factor_max 0.950
_exptl_transmission_factor_min 0.928
_refine_diff_density_max 0.242
_refine_diff_density_min -0.214
_refine_diff_density_rms 0.044
_refine_ls_extinction_coef 0.0048(11)
_refine_ls_extinction_expression Fc^*^=kFc[1+0.001xFc^2^\l^3^/sin(2\q)]^-1/4^
_refine_ls_extinction_method 'SHELXL-2014/7 (Sheldrick 2014'
_refine_ls_goodness_of_fit_ref 1.068
_refine_ls_hydrogen_treatment mixed
_refine_ls_matrix_type full
_refine_ls_number_parameters 563
_refine_ls_number_reflns 6060
_refine_ls_number_restraints 88
_refine_ls_restrained_S_all 1.174
_refine_ls_R_factor_all 0.1210
_refine_ls_R_factor_gt 0.0710
_refine_ls_shift/su_max 0.004
_refine_ls_shift/su_mean 0.001
_refine_ls_structure_factor_coef Fsqd
_refine_ls_weighting_details 'w=1/[\s^2^(Fo^2^)+(0.0720P)^2^+0.9340P] where P=(Fo^2^+2Fc^2^)/3'
_refine_ls_weighting_scheme calc
_refine_ls_wR_factor_gt 0.1703
_refine_ls_wR_factor_ref 0.2069
_reflns_Friedel_coverage 0.000
_reflns_number_gt 3510
_reflns_number_total 6060
_reflns_threshold_expression 'I > 2\s(I)'
_cod_data_source_file c7dt02308a2.cif
_cod_data_source_block opda-dicf3-nco-L
_cod_database_code 7043970
_shelx_shelxl_version_number 2014/7
_shelx_space_group_comment
;
The symmetry employed for this shelxl refinement is uniquely defined
by the following loop, which should always be used as a source of
symmetry information in preference to the above space-group names.
They are only intended as comments.
;

loop_
_space_group_symop_operation_xyz
'x, y, z'
'-x, -y, -z'

loop_
_atom_site_label
_atom_site_type_symbol
_atom_site_fract_x
_atom_site_fract_y
_atom_site_fract_z
_atom_site_U_iso_or_equiv
_atom_site_adp_type
_atom_site_occupancy
_atom_site_site_symmetry_order
_atom_site_calc_flag
_atom_site_refinement_flags_posn
_atom_site_refinement_flags_adp
_atom_site_refinement_flags_occupancy
_atom_site_disorder_assembly
_atom_site_disorder_group
F4A F 0.8938(14) -0.2559(16) 0.640(2) 0.157(9) Uani 0.5 1 d D . P A 1
F5A F 1.024(3) -0.217(2) 0.7642(8) 0.168(8) Uani 0.5 1 d D . P A 1
F6A F 1.037(2) -0.1371(11) 0.653(2) 0.162(5) Uani 0.5 1 d D . P A 1
F20A F 0.1119(14) 0.7592(7) 0.9873(12) 0.151(4) Uani 0.5 1 d D . P B 1
F20B F 0.0275(15) 0.6154(19) 0.9501(13) 0.250(10) Uani 0.5 1 d D . P B 1
F20C F 0.145(2) 0.6692(18) 1.0754(9) 0.240(9) Uani 0.5 1 d D . P B 1
C5A C 0.9492(12) -0.1746(9) 0.7043(10) 0.0766(15) Uani 0.5 1 d D . P A 1
C20 C 0.1339(7) 0.6664(5) 0.9845(4) 0.1071(19) Uani 1 1 d D . . . .
S1A S 0.1929(2) 0.10352(16) 0.72197(14) 0.0730(6) Uani 0.58 1 d D . P C 1
S2A S 0.9148(3) 0.4292(4) 0.6078(3) 0.1091(11) Uani 0.5 1 d D . P D 1
C27A C 0.8588(15) 0.4594(17) 0.6897(14) 0.207(13) Uani 0.5 1 d D . P D 2
H27A H 0.7631 0.4479 0.6996 0.311 Uiso 0.5 1 calc DR U P D 2
H27B H 0.9133 0.4611 0.7498 0.311 Uiso 0.5 1 calc R U P D 2
H27C H 0.8694 0.5248 0.6724 0.311 Uiso 0.5 1 calc R U P D 2
F5B F 0.919(2) -0.2071(16) 0.6113(7) 0.123(8) Uani 0.5 1 d D . P A 2
F6B F 0.917(2) -0.2708(8) 0.7318(16) 0.135(3) Uani 0.5 1 d D . P A 2
F4B F 1.0631(8) -0.1563(15) 0.7305(15) 0.122(4) Uani 0.5 1 d D . P A 2
F20E F 0.1671(16) 0.7299(16) 1.0681(12) 0.250(10) Uani 0.5 1 d D . P B 2
F20D F 0.0586(13) 0.6037(9) 1.0103(11) 0.151(4) Uani 0.5 1 d D . P B 2
F20F F 0.055(2) 0.712(2) 0.9358(9) 0.240(9) Uani 0.5 1 d D . P B 2
C5B C 0.9354(12) -0.1847(9) 0.7071(9) 0.0766(15) Uani 0.5 1 d D . P A 2
S1B S 0.1692(3) 0.1977(2) 0.7133(2) 0.0771(8) Uani 0.42 1 d D . P C 2
S2B S 0.9155(3) 0.3569(3) 0.5925(3) 0.1037(13) Uani 0.5 1 d D . P D 2
C27B C 0.8444(16) 0.3555(17) 0.6821(15) 0.158(8) Uani 0.5 1 d D . P D 1
H27D H 0.7509 0.3766 0.6954 0.237 Uiso 0.5 1 calc R U P D 1
H27E H 0.8447 0.2827 0.6481 0.237 Uiso 0.5 1 calc R U P D 1
H27F H 0.8988 0.3666 0.7437 0.237 Uiso 0.5 1 calc R U P D 1
F1A F 0.6506(5) -0.0632(4) 1.0356(2) 0.1228(13) Uani 0.9 1 d D . P E 1
F1C F 0.8409(4) 0.0217(5) 1.0612(2) 0.1380(16) Uani 0.9 1 d D . P E 1
F1B F 0.6512(6) 0.0994(3) 1.0476(3) 0.1281(18) Uani 0.9 1 d D . P E 1
F23B F 0.6573(9) 0.6629(6) 1.0559(3) 0.182(4) Uani 0.85 1 d D . P F 1
F23C F 0.7034(5) 0.7025(4) 0.9232(4) 0.1382(18) Uani 0.85 1 d D . P F 1
O1 O 0.7319(3) 0.0822(3) 0.5618(2) 0.0778(9) Uani 1 1 d . . . . .
O3 O 0.3225(3) 0.1687(3) 0.7194(2) 0.0980(11) Uani 1 1 d D . . . .
O4 O 1.0623(3) 0.3905(3) 0.5907(3) 0.1217(15) Uani 1 1 d D . . . .
O2 O 0.5402(3) 0.4016(3) 0.6384(2) 0.0902(11) Uani 1 1 d . . . . .
N4 N 0.3217(3) 0.4427(3) 0.6887(2) 0.0691(10) Uani 1 1 d . . . . .
H4N H 0.2358 0.4320 0.6693 0.083 Uiso 1 1 calc R U . . .
N1 N 0.5933(3) 0.0877(2) 0.6908(2) 0.0592(8) Uani 1 1 d . . . . .
H1N H 0.5186 0.1138 0.7168 0.071 Uiso 1 1 calc R U . . .
N3 N 0.3558(3) 0.3243(2) 0.5417(2) 0.0597(8) Uani 1 1 d . . . . .
H3N H 0.2676 0.3136 0.5374 0.072 Uiso 1 1 calc R U . . .
N2 N 0.5183(3) 0.1549(2) 0.5614(2) 0.0579(8) Uani 1 1 d . . . . .
H2N H 0.4445 0.1670 0.5941 0.070 Uiso 1 1 calc R U . . .
C9 C 0.6227(4) 0.1057(3) 0.6003(3) 0.0535(9) Uani 1 1 d . . . . .
C10 C 0.5201(4) 0.1878(3) 0.4725(3) 0.0518(9) Uani 1 1 d . . . . .
C7 C 0.6753(4) 0.0304(3) 0.7436(3) 0.0527(9) Uani 1 1 d . . . . .
C15 C 0.4374(4) 0.2714(3) 0.4621(3) 0.0546(9) Uani 1 1 d . . . . .
C16 C 0.4155(4) 0.3914(3) 0.6242(3) 0.0614(10) Uani 1 1 d . . . . .
C6 C 0.7678(4) -0.0444(3) 0.6989(3) 0.0594(10) Uani 1 1 d . . . . .
H6 H 0.7793 -0.0574 0.6310 0.071 Uiso 1 1 calc R U . . .
C17 C 0.3495(4) 0.5108(3) 0.7826(3) 0.0598(10) Uani 1 1 d . . . . .
C8 C 0.6585(4) 0.0480(3) 0.8453(3) 0.0603(10) Uani 1 1 d . . . . .
H8 H 0.5960 0.0974 0.8759 0.072 Uiso 1 1 calc R U . . .
F23A F 0.7318(4) 0.5508(3) 0.9392(4) 0.1307(16) Uani 0.85 1 d D . P F 1
C2 C 0.7349(4) -0.0080(3) 0.9011(3) 0.0625(11) Uani 1 1 d . . . . .
C11 C 0.5974(4) 0.1373(3) 0.3940(3) 0.0629(10) Uani 1 1 d . . . . .
H11 H 0.6535 0.0822 0.4005 0.076 Uiso 1 1 calc R U . . .
C24 C 0.4833(4) 0.5349(3) 0.8246(3) 0.0637(11) Uani 1 1 d . . . . .
H24 H 0.5594 0.5059 0.7902 0.076 Uiso 1 1 calc R U . . .
C4 C 0.8429(4) -0.0997(3) 0.7558(3) 0.0607(10) Uani 1 1 d D . . . .
C14 C 0.4339(5) 0.3017(3) 0.3733(3) 0.0729(12) Uani 1 1 d . . . . .
H14 H 0.3797 0.3577 0.3664 0.087 Uiso 1 1 calc R U . . .
C22 C 0.5015(5) 0.6028(3) 0.9186(3) 0.0674(11) Uani 1 1 d . . . . .
C18 C 0.2384(4) 0.5550(3) 0.8352(3) 0.0683(11) Uani 1 1 d . . . . .
H18 H 0.1489 0.5397 0.8074 0.082 Uiso 1 1 calc R U . . .
C12 C 0.5918(5) 0.1685(4) 0.3061(3) 0.0747(12) Uani 1 1 d . . . . .
H12 H 0.6439 0.1342 0.2538 0.090 Uiso 1 1 calc R U . . .
C3 C 0.8272(5) -0.0819(3) 0.8568(3) 0.0685(11) Uani 1 1 d . . . . .
H3A H 0.8784 -0.1192 0.8944 0.082 Uiso 1 1 calc R U . . .
C19 C 0.2587(5) 0.6212(3) 0.9283(3) 0.0724(12) Uani 1 1 d D . . . .
C13 C 0.5095(5) 0.2501(4) 0.2959(3) 0.0821(14) Uani 1 1 d . . . . .
H13 H 0.5050 0.2703 0.2364 0.099 Uiso 1 1 calc R U . . .
C21 C 0.3908(5) 0.6460(3) 0.9710(3) 0.0759(13) Uani 1 1 d . . . . .
H21 H 0.4043 0.6910 1.0339 0.091 Uiso 1 1 calc R U . . .
C1 C 0.7193(6) 0.0117(5) 1.0111(4) 0.0897(15) Uani 1 1 d D . . . .
C23 C 0.6463(6) 0.6313(4) 0.9584(4) 0.0887(15) Uani 1 1 d D . . . .
C25 C 0.0993(7) 0.1055(6) 0.6069(4) 0.105(2) Uani 1 1 d D . . . .
H25A H 0.0144 0.0660 0.6011 0.157 Uiso 0.58 1 calc R U P C 1
H25B H 0.0788 0.1764 0.6063 0.157 Uiso 0.58 1 calc R U P C 1
H25C H 0.1548 0.0752 0.5521 0.157 Uiso 0.58 1 calc R U P C 1
H25D H -0.018(17) 0.108(11) 0.614(11) 0.157 Uiso 0.42 1 d . U P G 2
H25E H 0.142(17) 0.140(13) 0.567(12) 0.157 Uiso 0.42 1 d . U P H 2
H25F H 0.126(16) 0.030(12) 0.602(12) 0.157 Uiso 0.42 1 d . U P I 2
C26B C 0.102(4) 0.140(2) 0.802(2) 0.128(11) Uani 0.42 1 d D . P C 2
H26A H 0.0040 0.1527 0.8052 0.192 Uiso 0.42 1 calc R U P C 2
H26B H 0.1164 0.0659 0.7830 0.192 Uiso 0.42 1 calc R U P C 2
H26C H 0.1473 0.1694 0.8657 0.192 Uiso 0.42 1 calc R U P C 2
C28 C 0.8203(6) 0.3810(8) 0.4977(5) 0.143(3) Uani 1 1 d D . . . .
H28A H 0.7262 0.4033 0.5049 0.214 Uiso 0.5 1 calc R U P D 1
H28B H 0.8595 0.4066 0.4462 0.214 Uiso 0.5 1 calc R U P D 1
H28C H 0.8223 0.3060 0.4806 0.214 Uiso 0.5 1 calc R U P D 1
H28D H 0.736(18) 0.363(14) 0.508(13) 0.214 Uiso 0.5 1 d . U P J 2
H28E H 0.831(18) 0.455(2) 0.533(7) 0.214 Uiso 0.5 1 d D U P D 2
H28F H 0.866(18) 0.377(13) 0.434(13) 0.214 Uiso 0.5 1 d . U P K 2
C26A C 0.088(2) 0.1915(14) 0.8005(14) 0.114(7) Uani 0.58 1 d D . P C 1
H26D H 0.0025 0.1573 0.8069 0.171 Uiso 0.58 1 calc R U P C 1
H26E H 0.1350 0.2156 0.8647 0.171 Uiso 0.58 1 calc R U P C 1
H26F H 0.0690 0.2500 0.7728 0.171 Uiso 0.58 1 calc R U P C 1
F23E F 0.644(3) 0.7330(12) 0.997(3) 0.1307(16) Uani 0.15 1 d D . P F 2
F23D F 0.7399(19) 0.606(2) 0.8926(15) 0.1307(16) Uani 0.15 1 d D . P F 2
F23F F 0.675(5) 0.618(3) 1.047(2) 0.1382(18) Uani 0.15 1 d D . P F 2
F1D F 0.782(6) -0.065(3) 1.041(2) 0.1281(18) Uani 0.1 1 d D . P E 2
F1F F 0.798(5) 0.094(3) 1.054(2) 0.1228(13) Uani 0.1 1 d D . P E 2
F1E F 0.603(3) 0.047(5) 1.050(3) 0.1380(16) Uani 0.1 1 d D . P E 2

loop_
_atom_site_aniso_label
_atom_site_aniso_U_11
_atom_site_aniso_U_22
_atom_site_aniso_U_33
_atom_site_aniso_U_23
_atom_site_aniso_U_13
_atom_site_aniso_U_12
F4A 0.077(5) 0.118(10) 0.21(2) -0.074(11) -0.010(11) 0.016(7)
F5A 0.192(16) 0.203(17) 0.103(7) 0.030(10) -0.012(10) 0.138(13)
F6A 0.130(10) 0.126(7) 0.257(15) 0.074(11) 0.122(11) 0.046(8)
F20A 0.167(9) 0.100(5) 0.195(11) 0.032(7) 0.099(8) 0.029(5)
F20B 0.128(7) 0.295(14) 0.214(13) -0.161(12) 0.088(8) -0.069(9)
F20C 0.234(15) 0.38(2) 0.127(8) 0.082(11) 0.071(8) 0.229(15)
C5A 0.074(4) 0.077(4) 0.076(3) 0.015(3) -0.004(3) 0.016(3)
C20 0.133(5) 0.082(4) 0.092(4) -0.004(3) 0.012(4) 0.002(4)
S1A 0.0757(13) 0.0798(13) 0.0655(12) 0.0179(10) 0.0219(10) 0.0188(11)
S2A 0.0628(18) 0.123(3) 0.120(3) -0.006(3) -0.0077(17) 0.001(2)
C27A 0.051(7) 0.35(3) 0.140(14) -0.099(19) 0.023(8) 0.009(14)
F5B 0.152(17) 0.152(13) 0.056(4) 0.004(6) 0.012(5) 0.085(13)
F6B 0.174(12) 0.082(5) 0.150(11) 0.032(6) 0.014(8) 0.043(6)
F4B 0.049(4) 0.142(11) 0.149(12) -0.011(7) 0.006(6) 0.009(5)
F20E 0.128(7) 0.295(14) 0.214(13) -0.161(12) 0.088(8) -0.069(9)
F20D 0.167(9) 0.100(5) 0.195(11) 0.032(7) 0.099(8) 0.029(5)
F20F 0.234(15) 0.38(2) 0.127(8) 0.082(11) 0.071(8) 0.229(15)
C5B 0.074(4) 0.077(4) 0.076(3) 0.015(3) -0.004(3) 0.016(3)
S1B 0.0598(16) 0.0903(19) 0.0864(19) 0.0295(16) 0.0157(14) 0.0171(15)
S2B 0.0638(18) 0.0827(19) 0.167(4) 0.042(2) -0.026(2) -0.0038(17)
C27B 0.081(10) 0.29(2) 0.138(14) 0.117(17) 0.013(10) 0.034(14)
F1A 0.156(4) 0.144(3) 0.085(2) 0.053(2) 0.036(2) -0.008(3)
F1C 0.126(3) 0.223(5) 0.0575(19) 0.028(3) -0.028(2) 0.007(3)
F1B 0.198(5) 0.133(3) 0.0504(18) 0.013(2) 0.027(2) 0.045(3)
F23B 0.152(5) 0.284(11) 0.085(3) 0.010(4) -0.046(3) -0.045(7)
F23C 0.094(3) 0.137(3) 0.211(5) 0.105(4) -0.039(3) -0.055(3)
O1 0.0554(17) 0.119(2) 0.0729(18) 0.0461(18) 0.0212(15) 0.0263(17)
O3 0.0552(18) 0.154(3) 0.084(2) 0.023(2) 0.0211(16) 0.017(2)
O4 0.0400(17) 0.160(3) 0.139(3) -0.009(3) -0.0091(19) 0.007(2)
O2 0.0422(16) 0.113(2) 0.094(2) -0.0149(19) -0.0006(16) -0.0004(16)
N4 0.0398(17) 0.080(2) 0.073(2) -0.0065(18) -0.0016(16) 0.0038(16)
N1 0.0538(19) 0.078(2) 0.0494(17) 0.0221(16) 0.0101(15) 0.0163(16)
N3 0.0420(17) 0.0647(18) 0.066(2) 0.0051(16) -0.0018(15) 0.0046(15)
N2 0.0491(18) 0.076(2) 0.0529(18) 0.0219(16) 0.0106(15) 0.0168(16)
C9 0.045(2) 0.067(2) 0.048(2) 0.0140(18) 0.0050(18) 0.0053(19)
C10 0.048(2) 0.058(2) 0.049(2) 0.0123(17) 0.0012(17) 0.0025(17)
C7 0.048(2) 0.059(2) 0.050(2) 0.0133(18) -0.0017(17) 0.0019(18)
C15 0.045(2) 0.058(2) 0.058(2) 0.0113(18) -0.0021(18) -0.0016(18)
C16 0.044(2) 0.064(2) 0.070(3) 0.006(2) 0.004(2) 0.0051(19)
C6 0.057(2) 0.069(2) 0.049(2) 0.0091(19) 0.0019(18) 0.009(2)
C17 0.052(2) 0.055(2) 0.069(3) 0.0076(19) 0.002(2) 0.0048(18)
C8 0.066(3) 0.067(2) 0.045(2) 0.0076(18) 0.0052(19) 0.005(2)
F23A 0.087(2) 0.107(3) 0.191(5) 0.037(3) -0.055(3) -0.002(2)
C2 0.070(3) 0.075(3) 0.043(2) 0.0166(19) -0.004(2) -0.002(2)
C11 0.066(3) 0.072(2) 0.050(2) 0.0122(19) 0.005(2) 0.012(2)
C24 0.061(3) 0.060(2) 0.067(3) 0.010(2) 0.001(2) 0.0022(19)
C4 0.058(2) 0.063(2) 0.060(2) 0.016(2) -0.002(2) 0.0052(19)
C14 0.078(3) 0.072(3) 0.074(3) 0.030(2) -0.006(2) 0.009(2)
C22 0.073(3) 0.059(2) 0.070(3) 0.016(2) -0.002(2) -0.005(2)
C18 0.055(2) 0.064(2) 0.079(3) 0.005(2) 0.005(2) 0.008(2)
C12 0.082(3) 0.090(3) 0.051(2) 0.016(2) 0.007(2) 0.009(3)
C3 0.075(3) 0.071(3) 0.061(3) 0.022(2) -0.010(2) 0.002(2)
C19 0.075(3) 0.060(2) 0.078(3) 0.006(2) 0.017(2) 0.007(2)
C13 0.096(4) 0.101(3) 0.058(3) 0.037(3) 0.004(3) -0.001(3)
C21 0.097(4) 0.059(2) 0.065(3) 0.004(2) 0.008(3) -0.003(2)
C1 0.097(4) 0.111(4) 0.062(3) 0.022(3) 0.002(3) 0.010(4)
C23 0.088(4) 0.091(4) 0.079(4) 0.010(3) -0.011(3) -0.015(3)
C25 0.088(4) 0.142(5) 0.076(4) 0.008(4) 0.011(3) 0.013(4)
C26B 0.10(2) 0.19(3) 0.104(17) 0.06(2) 0.022(12) -0.04(2)
C28 0.057(3) 0.254(9) 0.106(5) 0.026(6) -0.006(3) -0.013(5)
C26A 0.064(7) 0.183(19) 0.071(9) -0.021(9) 0.030(6) 0.018(13)
F23E 0.087(2) 0.107(3) 0.191(5) 0.037(3) -0.055(3) -0.002(2)
F23D 0.087(2) 0.107(3) 0.191(5) 0.037(3) -0.055(3) -0.002(2)
F23F 0.094(3) 0.137(3) 0.211(5) 0.105(4) -0.039(3) -0.055(3)
F1D 0.198(5) 0.133(3) 0.0504(18) 0.013(2) 0.027(2) 0.045(3)
F1F 0.156(4) 0.144(3) 0.085(2) 0.053(2) 0.036(2) -0.008(3)
F1E 0.126(3) 0.223(5) 0.0575(19) 0.028(3) -0.028(2) 0.007(3)

loop_
_atom_type_symbol
_atom_type_description
_atom_type_scat_dispersion_real
_atom_type_scat_dispersion_imag
_atom_type_scat_source
C C 0.0033 0.0016 'International Tables Vol C Tables 4.2.6.8 and 6.1.1.4'
H H 0.0000 0.0000 'International Tables Vol C Tables 4.2.6.8 and 6.1.1.4'
F F 0.0171 0.0103 'International Tables Vol C Tables 4.2.6.8 and 6.1.1.4'
N N 0.0061 0.0033 'International Tables Vol C Tables 4.2.6.8 and 6.1.1.4'
O O 0.0106 0.0060 'International Tables Vol C Tables 4.2.6.8 and 6.1.1.4'
S S 0.1246 0.1234 'International Tables Vol C Tables 4.2.6.8 and 6.1.1.4'

loop_
_geom_angle_atom_site_label_1
_geom_angle_atom_site_label_2
_geom_angle_atom_site_label_3
_geom_angle
F5A C5A F4A 103.0(13)
F5A C5A F6A 105.8(12)
F4A C5A F6A 103.5(12)
F5A C5A C4 113.6(10)
F4A C5A C4 113.1(10)
F6A C5A C4 116.5(9)
F20A C20 F20B 108.0(14)
F20D C20 F20F 104.9(15)
F20A C20 F20C 101.3(10)
F20B C20 F20C 106.9(14)
F20D C20 F20E 101.2(11)
F20F C20 F20E 108.4(13)
F20D C20 C19 116.1(6)
F20A C20 C19 115.0(8)
F20B C20 C19 111.2(8)
F20F C20 C19 112.5(8)
F20C C20 C19 113.7(8)
F20E C20 C19 112.8(9)
O3 S1A C26A 103.2(8)
O3 S1A C25 102.7(3)
C26A S1A C25 96.7(9)
O4 S2A C28 106.4(4)
O4 S2A C27B 105.8(7)
C28 S2A C27B 100.7(8)
F6B C5B F4B 107.0(12)
F6B C5B F5B 105.9(11)
F4B C5B F5B 107.6(13)
F6B C5B C4 113.9(9)
F4B C5B C4 109.8(9)
F5B C5B C4 112.3(10)
O3 S1B C26B 101.3(13)
O3 S1B C25 103.9(3)
C26B S1B C25 96.9(14)
O4 S2B C28 111.0(4)
O4 S2B C27A 100.0(6)
C28 S2B C27A 99.3(8)
C16 N4 C17 127.5(3)
C9 N1 C7 125.4(3)
C16 N3 C15 121.0(3)
C9 N2 C10 126.1(3)
O1 C9 N2 124.3(4)
O1 C9 N1 122.9(3)
N2 C9 N1 112.8(3)
C11 C10 C15 119.2(4)
C11 C10 N2 121.9(3)
C15 C10 N2 118.9(3)
C6 C7 C8 119.2(3)
C6 C7 N1 123.1(3)
C8 C7 N1 117.7(3)
C14 C15 C10 119.4(4)
C14 C15 N3 120.3(4)
C10 C15 N3 120.3(3)
O2 C16 N3 122.1(4)
O2 C16 N4 124.4(4)
N3 C16 N4 113.5(3)
C7 C6 C4 119.7(4)
C18 C17 C24 119.2(4)
C18 C17 N4 117.9(4)
C24 C17 N4 122.9(4)
C2 C8 C7 120.2(4)
C3 C2 C8 120.6(4)
C3 C2 C1 118.8(4)
C8 C2 C1 120.6(4)
C12 C11 C10 120.5(4)
C22 C24 C17 119.2(4)
C3 C4 C6 121.2(4)
C3 C4 C5B 118.9(6)
C6 C4 C5B 119.8(6)
C3 C4 C5A 121.5(6)
C6 C4 C5A 117.2(6)
C13 C14 C15 120.7(4)
C21 C22 C24 121.5(4)
C21 C22 C23 121.0(4)
C24 C22 C23 117.5(4)
C19 C18 C17 120.7(4)
C13 C12 C11 120.2(4)
C2 C3 C4 119.1(4)
C18 C19 C21 120.8(4)
C18 C19 C20 119.1(4)
C21 C19 C20 120.0(4)
C14 C13 C12 120.1(4)
C22 C21 C19 118.6(4)
F1E C1 F1F 97(3)
F1E C1 F1D 119(3)
F1F C1 F1D 103(3)
F1A C1 F1C 106.9(5)
F1A C1 F1B 105.9(5)
F1C C1 F1B 106.3(5)
F1E C1 C2 120.6(18)
F1A C1 C2 113.1(4)
F1F C1 C2 106.8(16)
F1D C1 C2 107.4(14)
F1C C1 C2 111.8(5)
F1B C1 C2 112.3(4)
F23F C23 F23D 118(3)
F23C C23 F23B 107.6(5)
F23F C23 F23E 89(2)
F23D C23 F23E 112(2)
F23C C23 F23A 105.2(5)
F23B C23 F23A 102.9(6)
F23F C23 C22 115(2)
F23C C23 C22 114.0(4)
F23D C23 C22 114.4(11)
F23B C23 C22 113.1(6)
F23E C23 C22 104.4(11)
F23A C23 C22 113.2(4)
H28E C28 S2B 86(7)

loop_
_geom_bond_atom_site_label_1
_geom_bond_atom_site_label_2
_geom_bond_distance
F4A C5A 1.308(11)
F5A C5A 1.304(11)
F6A C5A 1.314(11)
F20A C20 1.236(10)
F20B C20 1.235(11)
F20C C20 1.255(11)
C5A C4 1.510(11)
C20 F20D 1.232(10)
C20 F20F 1.246(10)
C20 F20E 1.277(11)
C20 C19 1.514(7)
S1A O3 1.525(4)
S1A C26A 1.751(12)
S1A C25 1.803(6)
S2A O4 1.527(5)
S2A C28 1.717(7)
S2A C27B 1.746(12)
C27A S2B 1.770(11)
F5B C5B 1.293(11)
F6B C5B 1.283(11)
F4B C5B 1.289(11)
C5B C4 1.487(11)
S1B O3 1.536(4)
S1B C26B 1.754(15)
S1B C25 1.767(6)
S2B O4 1.489(4)
S2B C28 1.665(8)
F1A C1 1.314(6)
F1C C1 1.325(6)
F1B C1 1.335(6)
F23B C23 1.314(6)
F23C C23 1.299(6)
O1 C9 1.215(4)
O2 C16 1.213(4)
N4 C16 1.369(5)
N4 C17 1.402(5)
N1 C9 1.381(5)
N1 C7 1.401(4)
N3 C16 1.362(5)
N3 C15 1.431(5)
N2 C9 1.363(4)
N2 C10 1.411(5)
C10 C11 1.386(5)
C10 C15 1.398(5)
C7 C6 1.386(5)
C7 C8 1.394(5)
C15 C14 1.389(6)
C6 C4 1.387(5)
C17 C18 1.379(5)
C17 C24 1.393(5)
C8 C2 1.387(5)
F23A C23 1.332(6)
C2 C3 1.376(6)
C2 C1 1.503(6)
C11 C12 1.382(5)
C24 C22 1.392(5)
C4 C3 1.382(5)
C14 C13 1.371(6)
C22 C21 1.372(6)
C22 C23 1.489(6)
C18 C19 1.374(6)
C12 C13 1.374(6)
C19 C21 1.383(6)
C1 F1E 1.310(16)
C1 F1F 1.317(16)
C1 F1D 1.322(16)
C23 F23F 1.297(16)
C23 F23D 1.307(15)
C23 F23E 1.317(15)
C28 H28E 0.9800(13)
